data_9005071
loop_
_publ_author_name
'Comodi, P.'
'Mellini, M.'
'Ungaretti, L.'
'Zanazzi, P. F.'

_publ_section_title
;
 Compressibility and high pressure structure refinement
 of tremolite, pargasite and glaucophane
 Sample: pressure at 20 kbar
;
_journal_name_full 'European Journal of Mineralogy'
_journal_page_first 485
_journal_page_last 499
_journal_paper_doi 10.1127/ejm/3/3/0485
_journal_volume 3
_journal_year 1991
_chemical_formula_sum 'Al1.6 Fe1.42 H2 Li0.02 Mg1.98 Na1.98 O24 Si8'
_chemical_name_mineral Glaucophane
_space_group_IT_number 12
_symmetry_space_group_name_Hall '-C 2y'
_symmetry_space_group_name_H-M 'C 1 2/m 1'
_cell_angle_alpha 90
_cell_angle_beta 103.9
_cell_angle_gamma 90
_cell_formula_units_Z 2
_cell_length_a 9.422
_cell_length_b 17.662
_cell_length_c 5.274
_cell_volume 851.953
_database_code_amcsd 0006416
_exptl_crystal_density_diffrn 3.224
_cod_original_formula_sum 'Mg1.98 Fe1.42 Al1.6 (Na1.98 Li.02) Si8 O24 H2'
_cod_database_code 9005071

loop_
_space_group_symop_operation_xyz
x,y,z
1/2+x,1/2+y,z
x,-y,z
1/2+x,1/2-y,z
-x,y,-z
1/2-x,1/2+y,-z
-x,-y,-z
1/2-x,1/2-y,-z

loop_
_atom_site_label
_atom_site_fract_x
_atom_site_fract_y
_atom_site_fract_z
_atom_site_occupancy
_atom_site_U_iso_or_equiv
_atom_site_type_symbol
_atom_site_attached_hydrogens
MgM1 0.00000 0.09110 0.50000 0.72000 0.02220 Mg 0
FeM1 0.00000 0.09110 0.50000 0.28000 0.02220 Fe 0
AlM2 0.00000 0.18010 0.00000 0.80000 0.00020 Al 0
FeM2 0.00000 0.18010 0.00000 0.20000 0.00020 Fe 0
MgM3 0.00000 0.00000 0.00000 0.54000 0.00020 Mg 0
FeM3 0.00000 0.00000 0.00000 0.46000 0.00020 Fe 0
NaM4 0.00000 0.27750 0.50000 0.99000 0.01800 Na 0
LiM4 0.00000 0.27750 0.50000 0.01000 0.01800 Li 0
SiT1 0.28500 0.08610 0.29350 1.00000 0.00400 Si 0
SiT2 0.29440 0.17300 0.80760 1.00000 0.00110 Si 0
O1 0.11050 0.09320 0.20060 1.00000 0.00230 O 0
O2 0.11670 0.17240 0.74750 1.00000 0.00010 O 0
O-H3 0.10920 0.00000 0.70350 1.00000 0.00570 O 1
O4 0.36730 0.25430 0.79820 1.00000 0.00410 O 0
O5 0.36010 0.13240 0.09590 1.00000 0.00080 O 0
O6 0.34640 0.12260 0.58510 1.00000 0.00640 O 0
O7 0.33820 0.00000 0.29470 1.00000 0.00870 O 0

loop_
_cod_changelog_entry_id
_cod_changelog_entry_author
_cod_changelog_entry_date
_cod_changelog_entry_text
1
;cod-tools version 3.8.0
Id: cif_guess_AMCSD_atom_types 9574 2023-05-10 09:00:05Z saulius
;
2023-05-10T18:49:49+03:00
;Derived atom types and hydrogen counts
from atom names that follow the AMCSD naming convention
(Wat == water, O-H == hydroxyl).
;

loop_
_cod_related_entry_id
_cod_related_entry_database
_cod_related_entry_code
1 AMCSD 0006416
